data_4024413
loop_
_publ_author_name
'Johannes Heppekausen'
'Thomas M. Klap\"otke'
'Stefan M. Sproll'

_publ_contact_author_address
;
Department Chemie
Ludwig-Maximilians Universit\"at
Butenandtstra\&se 5-13 (Haus D)
D-81377 M\"unchen
Bundesrepublik Deutschland
;
_publ_contact_author_email tmk@cup.uni-muenchen.de
_publ_contact_author_fax +49-89-2180-77491
_publ_contact_author_name 'Thomas M. Klapo\"tke'
_publ_contact_author_phone +49-89-2180-77492
_publ_section_title
;
Synthesis of Functionalized Tetrazenes as Energetic Compounds
;
_journal_name_full 'Journal of Organic Chemistry'
_journal_page_first 2460
_journal_page_last 2466
_journal_paper_doi 10.1021/jo802738c
_journal_volume 74
_journal_year 2009
_chemical_formula_moiety 'C4 H6 N6 O'
_chemical_formula_sum 'C4 H6 N6 O'
_chemical_formula_weight 154.15
_space_group_IT_number 56
_symmetry_cell_setting orthorhombic
_symmetry_space_group_name_Hall '-P 2ab 2ac'
_symmetry_space_group_name_H-M 'P c c n'
_atom_sites_solution_hydrogens geom
_atom_sites_solution_primary direct
_atom_sites_solution_secondary difmap
_audit_author_name 'Thomas M. Klap\"otke'
_audit_creation_method SHELXL-97
_cell_angle_alpha 90.00
_cell_angle_beta 90.00
_cell_angle_gamma 90.00
_cell_formula_units_Z 8
_cell_length_a 12.8213(7)
_cell_length_b 15.9442(7)
_cell_length_c 6.1647(4)
_cell_measurement_reflns_used 4031
_cell_measurement_temperature 100(2)
_cell_measurement_theta_max 28.8938
_cell_measurement_theta_min 3.8170
_cell_volume 1260.22(12)
_computing_structure_refinement 'SHELXL-97 (Sheldrick, 1997)'
_diffrn_ambient_temperature 100(2)
_diffrn_measured_fraction_theta_full 0.998
_diffrn_measured_fraction_theta_max 0.998
_diffrn_measurement_device_type 'Oxford Xcalibur 3CCD'
_diffrn_measurement_method omega-scan
_diffrn_radiation_monochromator graphite
_diffrn_radiation_source 'fine-focus sealed tube'
_diffrn_radiation_type MoK\a
_diffrn_radiation_wavelength 0.71073
_diffrn_reflns_av_R_equivalents 0.0551
_diffrn_reflns_av_sigmaI/netI 0.0308
_diffrn_reflns_limit_h_max 16
_diffrn_reflns_limit_h_min -16
_diffrn_reflns_limit_k_max 20
_diffrn_reflns_limit_k_min -20
_diffrn_reflns_limit_l_max 7
_diffrn_reflns_limit_l_min -7
_diffrn_reflns_number 13138
_diffrn_reflns_theta_full 26.49
_diffrn_reflns_theta_max 26.49
_diffrn_reflns_theta_min 3.88
_exptl_absorpt_coefficient_mu 0.127
_exptl_absorpt_correction_T_max 1.00000
_exptl_absorpt_correction_T_min 0.92827
_exptl_absorpt_correction_type multi-scan
_exptl_absorpt_process_details
;
CrysAlis RED, Oxford Diffraction Ltd.,
Version 1.171.32.5 (release 08-05-2007 CrysAlis171 .NET)
(compiled May  8 2007,13:10:02)
Empirical absorption correction using spherical harmonics,
 implemented in SCALE3 ABSPACK scaling algorithm.
;
_exptl_crystal_colour colorless
_exptl_crystal_density_diffrn 1.625
_exptl_crystal_density_method 'not measured'
_exptl_crystal_description bloc
_exptl_crystal_F_000 640
_exptl_crystal_size_max 0.2
_exptl_crystal_size_mid 0.2
_exptl_crystal_size_min 0.1
_refine_diff_density_max 0.288
_refine_diff_density_min -0.199
_refine_diff_density_rms 0.054
_refine_ls_extinction_method none
_refine_ls_goodness_of_fit_ref 1.044
_refine_ls_hydrogen_treatment mixed
_refine_ls_matrix_type full
_refine_ls_number_parameters 124
_refine_ls_number_reflns 1299
_refine_ls_number_restraints 0
_refine_ls_restrained_S_all 1.044
_refine_ls_R_factor_all 0.0543
_refine_ls_R_factor_gt 0.0393
_refine_ls_shift/su_max 0.003
_refine_ls_shift/su_mean 0.001
_refine_ls_structure_factor_coef Fsqd
_refine_ls_weighting_details 'calc w=1/[\s^2^(Fo^2^)+(0.0734P)^2^+0.0304P] where P=(Fo^2^+2Fc^2^)/3'
_refine_ls_weighting_scheme calc
_refine_ls_wR_factor_gt 0.1023
_refine_ls_wR_factor_ref 0.1145
_reflns_number_gt 941
_reflns_number_total 1299
_reflns_threshold_expression >2\s(I)
_cod_data_source_file jo802738c_si_001.cif
_cod_data_source_block 4-methyl-4,5-dihydrotetrazolo[5,1-c][1,2,4]triazin-6(7H)-one
_cod_original_sg_symbol_H-M pccn
_cod_database_code 4024413

loop_
_symmetry_equiv_pos_as_xyz
'x, y, z'
'-x+1/2, -y+1/2, z'
'-x, y+1/2, -z+1/2'
'x+1/2, -y, -z+1/2'
'-x, -y, -z'
'x-1/2, y-1/2, -z'
'x, -y-1/2, z-1/2'
'-x-1/2, y, z-1/2'

loop_
_atom_site_label
_atom_site_type_symbol
_atom_site_fract_x
_atom_site_fract_y
_atom_site_fract_z
_atom_site_U_iso_or_equiv
_atom_site_adp_type
_atom_site_occupancy
_atom_site_symmetry_multiplicity
_atom_site_calc_flag
_atom_site_refinement_flags
_atom_site_disorder_assembly
_atom_site_disorder_group
H2C H 0.6577(14) 0.6726(10) 0.223(3) 0.022(5) Uiso 1 1 d . . .
H3A H 0.3193(15) 0.6570(11) 0.318(3) 0.031(5) Uiso 1 1 d . . .
H3B H 0.2966(16) 0.5732(11) 0.455(3) 0.031(5) Uiso 1 1 d . . .
H2A H 0.7226(17) 0.5895(13) 0.277(3) 0.048(6) Uiso 1 1 d . . .
H6 H 0.5553(16) 0.5265(11) 0.133(3) 0.036(5) Uiso 1 1 d . . .
H2B H 0.7110(16) 0.6583(13) 0.461(3) 0.040(6) Uiso 1 1 d . . .
O1 O 0.36846(9) 0.52670(7) 0.07471(17) 0.0228(3) Uani 1 1 d . . .
N1 N 0.42078(11) 0.63616(8) 0.56915(19) 0.0191(4) Uani 1 1 d . . .
N5 N 0.58106(11) 0.58933(8) 0.41787(19) 0.0195(4) Uani 1 1 d . . .
N6 N 0.51844(10) 0.55647(8) 0.2466(2) 0.0198(4) Uani 1 1 d . . .
C1 C 0.52439(13) 0.63209(9) 0.5719(2) 0.0185(4) Uani 1 1 d . . .
N2 N 0.38919(11) 0.68131(8) 0.7447(2) 0.0231(4) Uani 1 1 d . . .
C4 C 0.41486(14) 0.56134(9) 0.2276(2) 0.0190(4) Uani 1 1 d . . .
N3 N 0.47415(11) 0.70128(8) 0.8473(2) 0.0252(4) Uani 1 1 d . . .
N4 N 0.56101(12) 0.67153(8) 0.7442(2) 0.0226(4) Uani 1 1 d . . .
C3 C 0.35267(14) 0.60943(11) 0.3933(3) 0.0223(4) Uani 1 1 d . . .
C2 C 0.67423(14) 0.63158(11) 0.3308(3) 0.0242(4) Uani 1 1 d . . .

loop_
_atom_site_aniso_label
_atom_site_aniso_U_11
_atom_site_aniso_U_22
_atom_site_aniso_U_33
_atom_site_aniso_U_23
_atom_site_aniso_U_13
_atom_site_aniso_U_12
O1 0.0165(7) 0.0259(6) 0.0259(7) -0.0049(5) -0.0022(5) 0.0001(5)
N1 0.0154(8) 0.0196(7) 0.0222(7) -0.0025(6) 0.0019(6) 0.0005(6)
N5 0.0140(8) 0.0236(7) 0.0207(7) -0.0018(6) -0.0012(6) 0.0001(6)
N6 0.0141(8) 0.0238(7) 0.0214(8) -0.0036(6) -0.0005(6) 0.0008(6)
C1 0.0169(9) 0.0171(8) 0.0214(9) 0.0030(6) -0.0005(7) 0.0008(6)
N2 0.0225(9) 0.0229(7) 0.0239(8) -0.0030(6) 0.0032(6) -0.0002(6)
C4 0.0178(9) 0.0177(8) 0.0215(9) 0.0017(6) 0.0009(7) 0.0008(7)
N3 0.0257(9) 0.0245(7) 0.0254(8) -0.0023(6) -0.0001(7) 0.0010(6)
N4 0.0218(8) 0.0234(7) 0.0227(8) -0.0013(6) -0.0007(6) 0.0015(6)
C3 0.0166(10) 0.0236(8) 0.0267(9) -0.0021(7) 0.0007(7) -0.0007(7)
C2 0.0152(9) 0.0290(9) 0.0285(10) 0.0007(8) 0.0014(8) -0.0018(8)

loop_
_atom_type_symbol
_atom_type_description
_atom_type_scat_dispersion_real
_atom_type_scat_dispersion_imag
_atom_type_scat_source
C C 0.0033 0.0016 'International Tables Vol C Tables 4.2.6.8 and 6.1.1.4'
H H 0.0000 0.0000 'International Tables Vol C Tables 4.2.6.8 and 6.1.1.4'
N N 0.0061 0.0033 'International Tables Vol C Tables 4.2.6.8 and 6.1.1.4'
O O 0.0106 0.0060 'International Tables Vol C Tables 4.2.6.8 and 6.1.1.4'

loop_
_geom_angle_atom_site_label_1
_geom_angle_atom_site_label_2
_geom_angle_atom_site_label_3
_geom_angle
_geom_angle_site_symmetry_1
_geom_angle_site_symmetry_3
_geom_angle_publ_flag
C1 N1 N2 108.22(12) . . ?
C1 N1 C3 126.46(13) . . ?
N2 N1 C3 124.64(14) . . ?
C1 N5 N6 113.30(14) . . ?
C1 N5 C2 116.94(13) . . ?
N6 N5 C2 110.79(12) . . ?
C4 N6 N5 127.12(14) . . ?
C4 N6 H6 116.7(12) . . ?
N5 N6 H6 116.2(12) . . ?
N4 C1 N1 110.01(14) . . ?
N4 C1 N5 127.09(16) . . ?
N1 C1 N5 122.86(14) . . ?
N3 N2 N1 105.49(13) . . ?
O1 C4 N6 121.09(14) . . ?
O1 C4 C3 119.13(16) . . ?
N6 C4 C3 119.79(14) . . ?
N2 N3 N4 111.83(14) . . ?
C1 N4 N3 104.44(14) . . ?
N1 C3 C4 109.67(15) . . ?
N1 C3 H3A 112.5(11) . . ?
C4 C3 H3A 107.7(11) . . ?
N1 C3 H3B 108.4(11) . . ?
C4 C3 H3B 110.3(10) . . ?
H3A C3 H3B 108.2(16) . . ?
N5 C2 H2C 112.7(11) . . ?
N5 C2 H2A 109.1(12) . . ?
H2C C2 H2A 112.0(17) . . ?
N5 C2 H2B 106.3(11) . . ?
H2C C2 H2B 111.1(15) . . ?
H2A C2 H2B 105.2(17) . . ?

loop_
_geom_bond_atom_site_label_1
_geom_bond_atom_site_label_2
_geom_bond_distance
_geom_bond_site_symmetry_2
_geom_bond_publ_flag
O1 C4 1.2439(19) . ?
N1 C1 1.330(2) . ?
N1 N2 1.3614(18) . ?
N1 C3 1.456(2) . ?
N5 C1 1.376(2) . ?
N5 N6 1.4262(18) . ?
N5 C2 1.473(2) . ?
N6 C4 1.335(2) . ?
N6 H6 0.97(2) . ?
C1 N4 1.320(2) . ?
N2 N3 1.2990(19) . ?
C4 C3 1.506(2) . ?
N3 N4 1.367(2) . ?
C3 H3A 0.986(18) . ?
C3 H3B 1.00(2) . ?
C2 H2C 0.956(18) . ?
C2 H2A 0.97(2) . ?
C2 H2B 1.02(2) . ?

loop_
_geom_torsion_atom_site_label_1
_geom_torsion_atom_site_label_2
_geom_torsion_atom_site_label_3
_geom_torsion_atom_site_label_4
_geom_torsion
_geom_torsion_site_symmetry_1
_geom_torsion_site_symmetry_2
_geom_torsion_site_symmetry_3
_geom_torsion_site_symmetry_4
_geom_torsion_publ_flag
C1 N5 N6 C4 -2.0(2) . . . . ?
C2 N5 N6 C4 -135.74(16) . . . . ?
N2 N1 C1 N4 1.09(16) . . . . ?
C3 N1 C1 N4 171.93(14) . . . . ?
N2 N1 C1 N5 178.79(13) . . . . ?
C3 N1 C1 N5 -10.4(2) . . . . ?
N6 N5 C1 N4 -177.57(14) . . . . ?
C2 N5 C1 N4 -46.9(2) . . . . ?
N6 N5 C1 N1 5.1(2) . . . . ?
C2 N5 C1 N1 135.85(16) . . . . ?
C1 N1 N2 N3 -1.01(16) . . . . ?
C3 N1 N2 N3 -172.07(14) . . . . ?
N5 N6 C4 O1 -176.69(13) . . . . ?
N5 N6 C4 C3 3.3(2) . . . . ?
N1 N2 N3 N4 0.60(17) . . . . ?
N1 C1 N4 N3 -0.69(16) . . . . ?
N5 C1 N4 N3 -178.28(15) . . . . ?
N2 N3 N4 C1 0.04(17) . . . . ?
C1 N1 C3 C4 10.3(2) . . . . ?
N2 N1 C3 C4 179.71(13) . . . . ?
O1 C4 C3 N1 173.49(13) . . . . ?
N6 C4 C3 N1 -6.5(2) . . . . ?

loop_
_cod_related_entry_id
_cod_related_entry_database
_cod_related_entry_code
1 ChemSpider 30658916
